data_7234882
loop_
_publ_author_name
'Ramu, Gopathi'
'Ambala, Srinivas'
'Nanubolu, Jagadeesh Babu'
'Nagendra Babu, Bathini'

_publ_section_title
;
 Regioselective ring expansion followed by H-shift of 3-ylidene oxindoles:
 a convenient synthesis of N-substituted/un-substituted pyrrolo[2,3-c]
 quinolines and marinoquinolines
;
_journal_issue 60
_journal_name_full 'RSC Advances'
_journal_page_first 35068
_journal_paper_doi 10.1039/C9RA07831B
_journal_volume 9
_journal_year 2019
_chemical_formula_moiety 'C15 H14 N2 O3'
_chemical_formula_sum 'C15 H14 N2 O3'
_chemical_formula_weight 270.28
_chemical_name_systematic 'ethyl 5-methyl-4-oxo-4,5-dihydro-3H-pyrrolo[2,3-c]quinoline-1-carboxylate'
_space_group_crystal_system triclinic
_space_group_IT_number 2
_space_group_name_Hall '-P 1'
_space_group_name_H-M_alt 'P -1'
_symmetry_space_group_name_Hall '-P 1'
_symmetry_space_group_name_H-M 'P -1'
_atom_sites_solution_hydrogens mixed
_audit_creation_method SHELXL-2017/1
_audit_update_record
;
2018-03-20 deposited with the CCDC.    2019-10-22 downloaded from the CCDC.
;
_cell_angle_alpha 96.04(3)
_cell_angle_beta 90.884(19)
_cell_angle_gamma 90.83(2)
_cell_formula_units_Z 2
_cell_length_a 6.063(4)
_cell_length_b 9.023(7)
_cell_length_c 11.915(8)
_cell_measurement_reflns_used 5552
_cell_measurement_temperature 293(2)
_cell_measurement_theta_max 28.00
_cell_measurement_theta_min 2.702
_cell_volume 648.0(8)
_computing_cell_refinement '<i>SAINT</i> (Bruker, 2016)'
_computing_data_collection '<i>APEX3</i> (Bruker, 2016)'
_computing_data_reduction 'Bruker SAINT'
_computing_molecular_graphics 'Bruker SHELXTL'
_computing_publication_material 'Bruker SHELXTL'
_computing_structure_refinement '<i>SHELXL2014</i> (Sheldrick, 2015)'
_computing_structure_solution '<i>SHELXT</i> (Sheldrick, 2015)'
_diffrn_ambient_temperature 293(2)
_diffrn_measured_fraction_theta_full 0.988
_diffrn_measured_fraction_theta_max 0.988
_diffrn_measurement_device_type 'Bruker D8 QUEST PHOTON-100'
_diffrn_measurement_method '\w and \f'
_diffrn_radiation_type MoK\a
_diffrn_radiation_wavelength 0.71073
_diffrn_reflns_av_R_equivalents 0.0397
_diffrn_reflns_av_unetI/netI 0.0403
_diffrn_reflns_Laue_measured_fraction_full 0.988
_diffrn_reflns_Laue_measured_fraction_max 0.988
_diffrn_reflns_limit_h_max 7
_diffrn_reflns_limit_h_min -7
_diffrn_reflns_limit_k_max 11
_diffrn_reflns_limit_k_min -11
_diffrn_reflns_limit_l_max 14
_diffrn_reflns_limit_l_min -14
_diffrn_reflns_number 8651
_diffrn_reflns_point_group_measured_fraction_full 0.988
_diffrn_reflns_point_group_measured_fraction_max 0.988
_diffrn_reflns_theta_full 25.242
_diffrn_reflns_theta_max 25.994
_diffrn_reflns_theta_min 2.270
_exptl_absorpt_coefficient_mu 0.098
_exptl_absorpt_correction_T_max 0.7471
_exptl_absorpt_correction_T_min 0.6116
_exptl_absorpt_correction_type multi-scan
_exptl_absorpt_process_details 'SADABS 2014/5'
_exptl_crystal_density_diffrn 1.385
_exptl_crystal_description Needle
_exptl_crystal_F_000 284
_exptl_crystal_size_max 0.380
_exptl_crystal_size_mid 0.210
_exptl_crystal_size_min 0.120
_refine_diff_density_max 0.236
_refine_diff_density_min -0.170
_refine_diff_density_rms 0.037
_refine_ls_extinction_coef 0.12(2)
_refine_ls_extinction_expression Fc^*^=kFc[1+0.001xFc^2^\l^3^/sin(2\q)]^-1/4^
_refine_ls_extinction_method 'SHELXL-2017/1 (Sheldrick 2017)'
_refine_ls_goodness_of_fit_ref 1.019
_refine_ls_hydrogen_treatment mixed
_refine_ls_matrix_type full
_refine_ls_number_parameters 188
_refine_ls_number_reflns 2526
_refine_ls_number_restraints 0
_refine_ls_restrained_S_all 1.019
_refine_ls_R_factor_all 0.0524
_refine_ls_R_factor_gt 0.0406
_refine_ls_shift/su_max 0.000
_refine_ls_shift/su_mean 0.000
_refine_ls_structure_factor_coef Fsqd
_refine_ls_weighting_details 'w=1/[\s^2^(Fo^2^)+(0.1084P)^2^+0.0437P] where P=(Fo^2^+2Fc^2^)/3'
_refine_ls_weighting_scheme calc
_refine_ls_wR_factor_gt 0.1299
_refine_ls_wR_factor_ref 0.1521
_reflns_Friedel_coverage 0.000
_reflns_number_gt 2053
_reflns_number_total 2526
_reflns_threshold_expression 'I > 2\s(I)'
_cod_data_source_file c9ra07831b2.cif
_cod_data_source_block KA279_0m
_cod_original_cell_volume 648.1(8)
_cod_database_code 7234882
_shelx_shelxl_version_number 2017/1
_shelx_space_group_comment
;
The symmetry employed for this shelxl refinement is uniquely defined
by the following loop, which should always be used as a source of
symmetry information in preference to the above space-group names.
They are only intended as comments.
;
_shelx_estimated_absorpt_t_min 0.964
_shelx_estimated_absorpt_t_max 0.988

loop_
_space_group_symop_operation_xyz
'x, y, z'
'-x, -y, -z'

loop_
_atom_site_label
_atom_site_type_symbol
_atom_site_fract_x
_atom_site_fract_y
_atom_site_fract_z
_atom_site_U_iso_or_equiv
_atom_site_adp_type
_atom_site_occupancy
_atom_site_site_symmetry_order
_atom_site_calc_flag
_atom_site_refinement_flags_posn
_atom_site_refinement_flags_adp
C1 C 0.1812(2) 0.83358(15) 0.03494(12) 0.0354(4) Uani 1 1 d . .
C2 C -0.1448(3) 0.74102(19) -0.07116(14) 0.0461(4) Uani 1 1 d . .
H2A H -0.293386 0.765530 -0.050575 0.069 Uiso 1 1 calc R U
H2AB H -0.142853 0.642794 -0.110853 0.069 Uiso 1 1 calc R U
H2AC H -0.089220 0.811788 -0.118930 0.069 Uiso 1 1 calc R U
C3 C -0.0659(2) 0.66044(15) 0.11876(12) 0.0348(4) Uani 1 1 d . .
C4 C -0.2528(3) 0.56725(17) 0.10539(14) 0.0460(4) Uani 1 1 d . .
H4 H -0.334830 0.561028 0.038411 0.055 Uiso 1 1 calc R U
C5 C -0.3165(3) 0.48467(19) 0.19042(17) 0.0532(5) Uani 1 1 d . .
H5 H -0.441017 0.423050 0.180100 0.064 Uiso 1 1 calc R U
C6 C -0.1975(3) 0.49202(18) 0.29141(15) 0.0501(4) Uani 1 1 d . .
H6 H -0.243376 0.437060 0.348842 0.060 Uiso 1 1 calc R U
C7 C -0.0120(3) 0.58094(17) 0.30573(14) 0.0421(4) Uani 1 1 d . .
H7 H 0.068431 0.584562 0.373095 0.051 Uiso 1 1 calc R U
C8 C 0.0599(2) 0.66693(15) 0.22092(12) 0.0339(4) Uani 1 1 d . .
C9 C 0.2562(2) 0.76222(14) 0.23038(12) 0.0333(4) Uani 1 1 d . .
C10 C 0.3054(2) 0.83849(15) 0.13822(12) 0.0345(3) Uani 1 1 d . .
C11 C 0.5694(2) 0.89794(16) 0.26439(12) 0.0402(4) Uani 1 1 d . .
H11 H 0.697003 0.940865 0.298785 0.048 Uiso 1 1 calc R U
C12 C 0.4284(2) 0.80175(15) 0.31267(12) 0.0363(4) Uani 1 1 d . .
C13 C 0.4708(3) 0.75505(18) 0.42543(13) 0.0425(4) Uani 1 1 d . .
C14 C 0.7210(3) 0.7757(2) 0.58175(15) 0.0606(5) Uani 1 1 d . .
H14A H 0.749746 0.669696 0.574979 0.073 Uiso 1 1 calc R U
H14B H 0.606300 0.796606 0.636758 0.073 Uiso 1 1 calc R U
C15 C 0.9257(3) 0.8625(2) 0.61754(16) 0.0652(5) Uani 1 1 d . .
H15A H 0.978532 0.833491 0.688262 0.098 Uiso 1 1 calc R U
H15B H 0.894071 0.966980 0.626006 0.098 Uiso 1 1 calc R U
H15C H 1.036466 0.842944 0.561418 0.098 Uiso 1 1 calc R U
H2N H 0.565(3) 0.976(2) 0.1147(17) 0.054(5) Uiso 1 1 d . .
N1 N -0.00604(19) 0.74551(13) 0.03087(10) 0.0357(3) Uani 1 1 d . .
N2 N 0.4958(2) 0.92050(14) 0.16092(11) 0.0399(3) Uani 1 1 d . .
O1 O 0.23505(18) 0.90244(13) -0.04592(9) 0.0487(3) Uani 1 1 d . .
O2 O 0.3613(2) 0.66756(18) 0.47202(11) 0.0732(5) Uani 1 1 d . .
O3 O 0.65266(19) 0.82106(13) 0.47312(9) 0.0520(4) Uani 1 1 d . .

loop_
_atom_site_aniso_label
_atom_site_aniso_U_11
_atom_site_aniso_U_22
_atom_site_aniso_U_33
_atom_site_aniso_U_23
_atom_site_aniso_U_13
_atom_site_aniso_U_12
C1 0.0398(7) 0.0333(7) 0.0337(8) 0.0075(6) 0.0012(6) -0.0034(5)
C2 0.0465(8) 0.0531(9) 0.0390(9) 0.0092(7) -0.0079(6) -0.0094(7)
C3 0.0370(7) 0.0321(7) 0.0362(8) 0.0068(6) 0.0059(6) -0.0004(5)
C4 0.0438(8) 0.0463(9) 0.0482(9) 0.0081(7) -0.0013(7) -0.0093(6)
C5 0.0467(9) 0.0515(10) 0.0628(11) 0.0141(8) 0.0058(7) -0.0150(7)
C6 0.0512(9) 0.0480(9) 0.0542(10) 0.0191(7) 0.0127(7) -0.0069(7)
C7 0.0472(8) 0.0401(8) 0.0411(8) 0.0135(6) 0.0071(6) -0.0007(6)
C8 0.0372(7) 0.0311(7) 0.0343(8) 0.0061(6) 0.0056(5) 0.0008(5)
C9 0.0373(7) 0.0312(7) 0.0321(8) 0.0069(5) 0.0034(5) 0.0011(5)
C10 0.0378(7) 0.0331(7) 0.0336(8) 0.0086(6) 0.0006(5) -0.0029(5)
C11 0.0418(8) 0.0427(8) 0.0368(8) 0.0091(6) -0.0063(6) -0.0067(6)
C12 0.0385(7) 0.0381(7) 0.0330(8) 0.0069(6) -0.0003(5) -0.0009(5)
C13 0.0463(8) 0.0501(9) 0.0328(8) 0.0112(6) -0.0001(6) 0.0032(6)
C14 0.0776(12) 0.0711(12) 0.0350(9) 0.0163(8) -0.0130(8) 0.0039(9)
C15 0.0718(12) 0.0795(13) 0.0440(10) 0.0070(9) -0.0177(8) 0.0084(10)
N1 0.0397(6) 0.0367(6) 0.0315(7) 0.0082(5) -0.0009(5) -0.0049(5)
N2 0.0410(7) 0.0437(7) 0.0366(7) 0.0141(5) -0.0028(5) -0.0118(5)
O1 0.0544(7) 0.0573(7) 0.0371(6) 0.0214(5) -0.0044(5) -0.0182(5)
O2 0.0678(8) 0.1069(11) 0.0506(8) 0.0411(7) -0.0074(6) -0.0264(7)
O3 0.0612(7) 0.0590(7) 0.0375(7) 0.0160(5) -0.0134(5) -0.0069(5)

loop_
_atom_type_symbol
_atom_type_description
_atom_type_scat_dispersion_real
_atom_type_scat_dispersion_imag
_atom_type_scat_source
C C 0.0033 0.0016 'International Tables Vol C Tables 4.2.6.8 and 6.1.1.4'
H H 0.0000 0.0000 'International Tables Vol C Tables 4.2.6.8 and 6.1.1.4'
N N 0.0061 0.0033 'International Tables Vol C Tables 4.2.6.8 and 6.1.1.4'
O O 0.0106 0.0060 'International Tables Vol C Tables 4.2.6.8 and 6.1.1.4'

loop_
_geom_angle_atom_site_label_1
_geom_angle_atom_site_label_2
_geom_angle_atom_site_label_3
_geom_angle
O1 C1 N1 121.65(14)
O1 C1 C10 123.83(13)
N1 C1 C10 114.52(13)
N1 C2 H2A 109.5
N1 C2 H2AB 109.5
H2A C2 H2AB 109.5
N1 C2 H2AC 109.5
H2A C2 H2AC 109.5
H2AB C2 H2AC 109.5
C4 C3 N1 119.45(14)
C4 C3 C8 119.05(14)
N1 C3 C8 121.51(13)
C5 C4 C3 120.60(16)
C5 C4 H4 119.7
C3 C4 H4 119.7
C4 C5 C6 120.95(15)
C4 C5 H5 119.5
C6 C5 H5 119.5
C7 C6 C5 119.44(14)
C7 C6 H6 120.3
C5 C6 H6 120.3
C6 C7 C8 121.59(16)
C6 C7 H7 119.2
C8 C7 H7 119.2
C7 C8 C3 118.35(14)
C7 C8 C9 124.29(14)
C3 C8 C9 117.36(13)
C10 C9 C12 105.94(12)
C10 C9 C8 117.03(13)
C12 C9 C8 137.03(13)
N2 C10 C9 109.20(13)
N2 C10 C1 124.31(13)
C9 C10 C1 126.48(13)
N2 C11 C12 110.35(13)
N2 C11 H11 124.8
C12 C11 H11 124.8
C11 C12 C9 106.03(13)
C11 C12 C13 122.12(14)
C9 C12 C13 131.82(13)
O2 C13 O3 122.18(15)
O2 C13 C12 126.43(15)
O3 C13 C12 111.39(13)
O3 C14 C15 106.98(15)
O3 C14 H14A 110.3
C15 C14 H14A 110.3
O3 C14 H14B 110.3
C15 C14 H14B 110.3
H14A C14 H14B 108.6
C14 C15 H15A 109.5
C14 C15 H15B 109.5
H15A C15 H15B 109.5
C14 C15 H15C 109.5
H15A C15 H15C 109.5
H15B C15 H15C 109.5
C1 N1 C3 123.02(13)
C1 N1 C2 116.97(13)
C3 N1 C2 120.01(13)
C11 N2 C10 108.48(12)
C11 N2 H2N 124.6(13)
C10 N2 H2N 126.8(13)
C13 O3 C14 116.59(14)

loop_
_geom_bond_atom_site_label_1
_geom_bond_atom_site_label_2
_geom_bond_distance
C1 O1 1.2451(19)
C1 N1 1.3738(19)
C1 C10 1.429(2)
C2 N1 1.465(2)
C2 H2A 0.9600
C2 H2AB 0.9600
C2 H2AC 0.9600
C3 C4 1.398(2)
C3 N1 1.411(2)
C3 C8 1.422(2)
C4 C5 1.376(2)
C4 H4 0.9300
C5 C6 1.388(3)
C5 H5 0.9300
C6 C7 1.370(2)
C6 H6 0.9300
C7 C8 1.408(2)
C7 H7 0.9300
C8 C9 1.454(2)
C9 C10 1.390(2)
C9 C12 1.437(2)
C10 N2 1.3700(19)
C11 N2 1.341(2)
C11 C12 1.383(2)
C11 H11 0.9300
C12 C13 1.470(2)
C13 O2 1.208(2)
C13 O3 1.336(2)
C14 O3 1.454(2)
C14 C15 1.490(3)
C14 H14A 0.9700
C14 H14B 0.9700
C15 H15A 0.9600
C15 H15B 0.9600
C15 H15C 0.9600
N2 H2N 0.887(19)
